data_2002341
loop_
_publ_author_name
'Schueckel, K'
'Mueller-Buschbaum, Hk'

_publ_section_title
;
Ein neues gemischtvalentes Oxoniobat: Sr7 (Nb4+)2 (Nb5+)4 O21 = Sr1.167
Nb O3.5.
;
_journal_name_full
;
Zeitschrift fuer Anorganische und Allgemeine Chemie
;
_journal_page_first 69
_journal_page_last 75
_journal_paper_doi 10.1002/zaac.19855230410
_journal_volume 523
_journal_year 1985
_chemical_formula_structural 'Sr7 Nb6 O21'
_chemical_formula_sum 'Nb6 O21 Sr7'
_chemical_name_systematic
;
Heptastrontium diniobium(IV) tetraniobium oxide
;
_space_group_IT_number 148
_symmetry_cell_setting trigonal
_symmetry_space_group_name_Hall '-R 3'
_symmetry_space_group_name_H-M 'R -3 :H'
_cell_angle_alpha 90
_cell_angle_beta 90
_cell_angle_gamma 120
_cell_formula_units_Z 3
_cell_length_a 5.670(1)
_cell_length_b 5.670(1)
_cell_length_c 48.364(13)
_cell_volume 1346.5
_refine_ls_R_factor_all 0.016
_cod_original_sg_symbol_H-M 'R -3 H'
_cod_database_code 2002341

loop_
_symmetry_equiv_pos_as_xyz
x,y,z
-y,x-y,z
y-x,-x,z
-x,-y,-z
y,y-x,-z
x-y,x,-z
1/3+x,2/3+y,2/3+z
2/3+x,1/3+y,1/3+z
1/3-y,2/3+x-y,2/3+z
2/3-y,1/3+x-y,1/3+z
1/3-x+y,2/3-x,2/3+z
2/3-x+y,1/3-x,1/3+z
1/3-x,2/3-y,2/3-z
2/3-x,1/3-y,1/3-z
1/3+y,2/3-x+y,2/3-z
2/3+y,1/3-x+y,1/3-z
1/3+x-y,2/3+x,2/3-z
2/3+x-y,1/3+x,1/3-z

loop_
_atom_site_label
_atom_site_type_symbol
_atom_site_symmetry_multiplicity
_atom_site_Wyckoff_symbol
_atom_site_fract_x
_atom_site_fract_y
_atom_site_fract_z
_atom_site_occupancy
_atom_site_attached_hydrogens
_atom_site_calc_flag
Sr1 Sr2+ 3 a 0. 0. 0. 1. 0 d
Sr2 Sr2+ 6 c 0. 0. 0.1503(1) 1. 0 d
Sr3 Sr2+ 6 c 0. 0. 0.2294(1) 1. 0 d
Sr4 Sr2+ 6 c 0. 0. 0.3804(1) 1. 0 d
Nb1 Nb4+ 6 c 0. 0. 0.0729(1) 1. 0 d
Nb2 Nb5+ 6 c 0. 0. 0.3063(1) 1. 0 d
Nb3 Nb5+ 6 c 0. 0. 0.4567(1) 1. 0 d
O1 O2- 9 e 0. 0.5 0. 1. 0 d
O2 O2- 18 f 0.329(6) 0.195(6) 0.044 1. 0 d
O3 O2- 18 f 0.119(4) 0.336(4) 0.094 1. 0 d
O4 O2- 18 f 0.457(6) 0.461(6) 0.142 1. 0 d

loop_
_atom_type_symbol
_atom_type_oxidation_number
Sr2+ 2.000
Nb4+ 4.000
Nb5+ 5.000
O2- -2.000
